data_7236521
loop_
_publ_author_name
'Wang, Tao'
'Zhu, Rong-Rong'
'Zhang, Xiao-Feng'
'Yan, Tong'
'Wang, Quan'
'Feng, Jing'
'Zhou, Jie'
'Du, Lin'
'Zhao, Qi-Hua'

_publ_section_title
;
 Assembly of a series of zinc coordination polymers based on
 5-functionalized isophthalic acids and dipyridyl
;
_journal_issue 14
_journal_name_full 'RSC Advances'
_journal_page_first 7428
_journal_paper_doi 10.1039/C7RA12874F
_journal_volume 8
_journal_year 2018
_chemical_formula_moiety '	C20 H16 N2 O5 Zn, 2.5(H O0.50)'
_chemical_formula_sum 'C20 H20 N2 O7 Zn'
_chemical_formula_weight 465.75
_space_group_crystal_system monoclinic
_space_group_IT_number 14
_space_group_name_Hall '-P 2yn'
_space_group_name_H-M_alt 'P 1 21/n 1'
_atom_sites_solution_hydrogens mixed
_audit_creation_method SHELXL-2014
_audit_update_record
;
2018-02-08 deposited with the CCDC.
2018-02-09 downloaded from the CCDC.
;
_cell_angle_alpha 90
_cell_angle_beta 99.0770(10)
_cell_angle_gamma 90
_cell_formula_units_Z 4
_cell_length_a 7.9207(7)
_cell_length_b 15.0598(13)
_cell_length_c 17.2160(14)
_cell_measurement_reflns_used 4571
_cell_measurement_temperature 293(2)
_cell_measurement_theta_max 26.86
_cell_measurement_theta_min 2.40
_cell_volume 2027.9(3)
_computing_cell_refinement 'Bruker SMART'
_computing_data_collection 'Bruker SMART'
_computing_data_reduction 'Bruker SAINT'
_computing_structure_refinement 'SHELXL-2014 (Sheldrick, 2014)'
_computing_structure_solution 'SHELXL-2014 (Sheldrick, 2014)'
_diffrn_ambient_temperature 293(2)
_diffrn_measured_fraction_theta_full 0.966
_diffrn_measured_fraction_theta_max 0.994
_diffrn_measurement_device_type 'CCD area detector'
_diffrn_measurement_method 'phi and omega scans'
_diffrn_radiation_type MoK\a
_diffrn_radiation_wavelength 0.71073
_diffrn_reflns_av_R_equivalents 0.0248
_diffrn_reflns_av_unetI/netI 0.0270
_diffrn_reflns_Laue_measured_fraction_full 0.966
_diffrn_reflns_Laue_measured_fraction_max 0.994
_diffrn_reflns_limit_h_max 9
_diffrn_reflns_limit_h_min -9
_diffrn_reflns_limit_k_max 17
_diffrn_reflns_limit_k_min -17
_diffrn_reflns_limit_l_max 20
_diffrn_reflns_limit_l_min -20
_diffrn_reflns_number 11089
_diffrn_reflns_point_group_measured_fraction_full 0.966
_diffrn_reflns_point_group_measured_fraction_max 0.994
_diffrn_reflns_theta_full 25.242
_diffrn_reflns_theta_max 24.997
_diffrn_reflns_theta_min 1.806
_diffrn_source 'sealed tube'
_exptl_absorpt_coefficient_mu 1.256
_exptl_crystal_colour pink
_exptl_crystal_density_diffrn 1.526
_exptl_crystal_description block
_exptl_crystal_F_000 960
_exptl_crystal_size_max 0.42
_exptl_crystal_size_mid 0.36
_exptl_crystal_size_min 0.32
_refine_diff_density_max 0.655
_refine_diff_density_min -0.486
_refine_diff_density_rms 0.053
_refine_ls_extinction_method none
_refine_ls_goodness_of_fit_ref 1.095
_refine_ls_hydrogen_treatment constr
_refine_ls_matrix_type full
_refine_ls_number_parameters 310
_refine_ls_number_reflns 3546
_refine_ls_number_restraints 52
_refine_ls_restrained_S_all 1.090
_refine_ls_R_factor_all 0.0402
_refine_ls_R_factor_gt 0.0331
_refine_ls_shift/su_max 0.001
_refine_ls_shift/su_mean 0.000
_refine_ls_structure_factor_coef Fsqd
_refine_ls_weighting_details 'w=1/[\s^2^(Fo^2^)+(0.0532P)^2^+0.4265P] where P=(Fo^2^+2Fc^2^)/3'
_refine_ls_weighting_scheme calc
_refine_ls_wR_factor_gt 0.0885
_refine_ls_wR_factor_ref 0.0923
_reflns_Friedel_coverage 0.000
_reflns_number_gt 3039
_reflns_number_total 3566
_reflns_threshold_expression 'I > 2\s(I)'
_cod_data_source_file c7ra12874f2.cif
_cod_data_source_block 1
_cod_original_sg_symbol_H-M 'P 21/n'
_cod_database_code 7236521
_shelx_space_group_comment
;
The symmetry employed for this shelxl refinement is uniquely defined
by the following loop, which should always be used as a source of
symmetry information in preference to the above space-group names.
They are only intended as comments.
;
_shelxl_version_number 2014-3

loop_
_space_group_symop_operation_xyz
'x, y, z'
'-x+1/2, y+1/2, -z+1/2'
'-x, -y, -z'
'x-1/2, -y-1/2, z-1/2'

loop_
_atom_site_label
_atom_site_type_symbol
_atom_site_fract_x
_atom_site_fract_y
_atom_site_fract_z
_atom_site_U_iso_or_equiv
_atom_site_adp_type
_atom_site_occupancy
_atom_site_site_symmetry_order
_atom_site_calc_flag
_atom_site_refinement_flags_posn
_atom_site_refinement_flags_adp
_atom_site_refinement_flags_occupancy
_atom_site_disorder_assembly
_atom_site_disorder_group
Zn1 Zn 0.20846(3) 0.85028(2) 0.18120(2) 0.03401(12) Uani 1 1 d . . . . .
O1 O 0.3735(2) 0.83133(12) 0.27688(10) 0.0455(4) Uani 1 1 d . . . . .
C13 C 0.7369(3) 0.77340(16) 0.47246(13) 0.0342(5) Uani 1 1 d . . . . .
O3 O 0.8046(2) 0.71590(14) 0.60135(10) 0.0510(5) Uani 1 1 d . . . . .
N2 N -0.6044(3) 0.47361(13) 0.31370(11) 0.0354(4) Uani 1 1 d . . . . .
O4 O 0.5634(3) 0.67163(13) 0.53080(11) 0.0556(5) Uani 1 1 d . . . . .
N1 N 0.0102(3) 0.77349(13) 0.21109(11) 0.0361(5) Uani 1 1 d . . . . .
C18 C 0.6972(3) 0.71558(16) 0.53804(14) 0.0378(6) Uani 1 1 d . . . . .
C11 C 0.6477(3) 0.85096(14) 0.35081(14) 0.0322(5) Uani 1 1 d . . . . .
C2 C -0.2820(3) 0.72583(16) 0.19444(14) 0.0371(6) Uani 1 1 d . . . . .
H2 H -0.3927 0.7312 0.1672 0.045 Uiso 1 1 calc R U . . .
C6 C -0.3790(3) 0.60517(15) 0.27843(14) 0.0340(5) Uani 1 1 d . . . . .
C3 C -0.2464(3) 0.66565(15) 0.25589(14) 0.0345(5) Uani 1 1 d . . . . .
C17 C 0.5137(3) 0.87407(17) 0.28198(14) 0.0383(6) Uani 1 1 d . . . . .
O2 O 0.5425(3) 0.93040(15) 0.23425(12) 0.0656(6) Uani 1 1 d . . . . .
C1 C -0.1515(3) 0.77776(16) 0.17406(15) 0.0394(6) Uani 1 1 d . . . . .
H1 H -0.1774 0.8176 0.1326 0.047 Uiso 1 1 calc R U . . .
C12 C 0.6124(3) 0.79183(15) 0.40860(13) 0.0322(5) Uani 1 1 d . . . . .
H12 H 0.5056 0.7649 0.4042 0.039 Uiso 1 1 calc R U . . .
C7 C -0.5243(3) 0.58255(17) 0.22582(15) 0.0413(6) Uani 1 1 d . . . . .
H7 H -0.5492 0.6119 0.1779 0.050 Uiso 1 1 calc R U . . .
C4 C -0.0785(4) 0.66198(17) 0.29501(17) 0.0474(7) Uani 1 1 d . . . . .
H4 H -0.0491 0.6230 0.3369 0.057 Uiso 1 1 calc R U . . .
C9 C -0.4727(3) 0.50040(16) 0.36676(15) 0.0417(6) Uani 1 1 d . . . . .
H9 H -0.4572 0.4742 0.4163 0.050 Uiso 1 1 calc R U . . .
C14 C 0.8991(3) 0.81092(18) 0.47745(15) 0.0451(6) Uani 1 1 d . . . . .
H14 H 0.9829 0.7981 0.5202 0.054 Uiso 1 1 calc R U . . .
C5 C 0.0431(3) 0.71628(17) 0.27139(16) 0.0466(6) Uani 1 1 d . . . . .
H5 H 0.1542 0.7133 0.2986 0.056 Uiso 1 1 calc R U . . .
C8 C -0.6315(3) 0.51651(17) 0.24473(15) 0.0420(6) Uani 1 1 d . . . . .
H8 H -0.7264 0.5012 0.2082 0.050 Uiso 1 1 calc R U . . .
C15 C 0.9354(4) 0.8673(2) 0.41880(18) 0.0519(7) Uani 1 1 d . . . . .
C10 C -0.3590(3) 0.56469(17) 0.35192(15) 0.0425(6) Uani 1 1 d . . . . .
H10 H -0.2692 0.5811 0.3908 0.051 Uiso 1 1 calc R U . . .
C16 C 0.8086(3) 0.88853(18) 0.35659(16) 0.0447(6) Uani 1 1 d . . . . .
H16 H 0.8318 0.9284 0.3184 0.054 Uiso 1 1 calc R U . . .
C19 C 1.2126(11) 0.9053(7) 0.4968(5) 0.060(2) Uani 0.5 1 d D U P A 1
H19A H 1.2476 0.8435 0.4975 0.072 Uiso 0.5 1 calc R U P A 1
H19B H 1.1705 0.9184 0.5455 0.072 Uiso 0.5 1 calc R U P A 1
C20 C 1.3594(8) 0.9646(5) 0.4876(5) 0.0705(19) Uani 0.5 1 d D U P A 1
H20A H 1.3989 0.9513 0.4390 0.106 Uiso 0.5 1 calc R U P A 1
H20B H 1.4506 0.9553 0.5306 0.106 Uiso 0.5 1 calc R U P A 1
H20C H 1.3230 1.0255 0.4872 0.106 Uiso 0.5 1 calc R U P A 1
C20' C 1.2390(14) 0.9335(6) 0.5347(6) 0.083(3) Uani 0.5 1 d D U P A 2
H20D H 1.2534 0.9939 0.5192 0.124 Uiso 0.5 1 calc R U P A 2
H20E H 1.3319 0.9171 0.5750 0.124 Uiso 0.5 1 calc R U P A 2
H20F H 1.1329 0.9279 0.5547 0.124 Uiso 0.5 1 calc R U P A 2
O5 O 1.0813(15) 0.9225(7) 0.4298(6) 0.059(2) Uani 0.5 1 d D U P A 1
C19' C 1.2370(10) 0.8755(6) 0.4672(5) 0.054(2) Uani 0.5 1 d D U P A 2
H19C H 1.3423 0.8828 0.4458 0.065 Uiso 0.5 1 calc R U P A 2
H19D H 1.2301 0.8141 0.4836 0.065 Uiso 0.5 1 calc R U P A 2
O5' O 1.0941(14) 0.8956(7) 0.4078(6) 0.057(2) Uani 0.5 1 d D U P A 2
O2W O 0.2619(12) 1.1423(7) 0.0502(6) 0.120(3) Uani 0.5 1 d G . P B 1
H2WA H 0.3181 1.1022 0.0305 0.180 Uiso 0.5 1 d G U P B 1
H2WB H 0.1624 1.1462 0.0234 0.180 Uiso 0.5 1 d G U P B 1
O1W O 0.0410(5) 0.4723(2) 0.4209(2) 0.1419(14) Uani 1 1 d . . . . .
H1WA H -0.0314 0.4415 0.4462 0.213 Uiso 1 1 d R U . . .
H1WB H 0.0626 0.4515 0.3777 0.213 Uiso 1 1 d R U . . .
O2W' O 0.3004(13) 1.1247(7) 0.0157(5) 0.101(3) Uiso 0.5 1 d G . P C 2
H2WC H 0.3080 1.0773 0.0429 0.152 Uiso 0.5 1 d G U P C 2
H2WD H 0.2318 1.1717 0.0317 0.152 Uiso 0.5 1 d G U P C 2

loop_
_atom_site_aniso_label
_atom_site_aniso_U_11
_atom_site_aniso_U_22
_atom_site_aniso_U_33
_atom_site_aniso_U_23
_atom_site_aniso_U_13
_atom_site_aniso_U_12
Zn1 0.03178(18) 0.03641(18) 0.03277(18) -0.00178(11) 0.00180(12) 0.00297(11)
O1 0.0379(10) 0.0585(11) 0.0370(10) 0.0018(8) -0.0035(8) -0.0028(9)
C13 0.0333(13) 0.0386(13) 0.0306(12) 0.0008(10) 0.0045(10) 0.0018(10)
O3 0.0407(11) 0.0759(13) 0.0346(10) 0.0164(9) 0.0000(8) -0.0035(9)
N2 0.0360(11) 0.0336(10) 0.0371(11) -0.0008(9) 0.0069(9) -0.0016(9)
O4 0.0603(13) 0.0615(12) 0.0439(11) 0.0123(9) 0.0050(10) -0.0204(10)
N1 0.0342(11) 0.0372(11) 0.0359(11) 0.0023(9) 0.0026(9) -0.0017(9)
C18 0.0391(14) 0.0420(13) 0.0333(13) 0.0033(11) 0.0088(11) 0.0032(12)
C11 0.0330(13) 0.0345(12) 0.0294(12) -0.0013(10) 0.0058(10) 0.0019(10)
C2 0.0344(13) 0.0396(13) 0.0365(13) 0.0015(10) 0.0031(11) -0.0010(10)
C6 0.0373(13) 0.0295(12) 0.0349(12) -0.0021(10) 0.0047(10) 0.0014(10)
C3 0.0364(13) 0.0316(12) 0.0355(13) -0.0023(10) 0.0055(10) -0.0007(10)
C17 0.0427(15) 0.0409(13) 0.0309(13) 0.0003(11) 0.0043(11) 0.0083(11)
O2 0.0633(14) 0.0718(14) 0.0581(13) 0.0345(11) -0.0012(10) 0.0005(11)
C1 0.0385(14) 0.0413(13) 0.0366(13) 0.0068(11) 0.0002(11) -0.0018(11)
C12 0.0302(12) 0.0355(12) 0.0310(12) -0.0028(10) 0.0053(10) -0.0026(10)
C7 0.0396(14) 0.0451(14) 0.0377(13) 0.0085(11) 0.0013(11) -0.0036(11)
C4 0.0385(15) 0.0492(15) 0.0508(16) 0.0197(12) -0.0040(12) -0.0023(12)
C9 0.0508(16) 0.0406(13) 0.0320(13) 0.0039(11) 0.0016(11) -0.0068(12)
C14 0.0341(14) 0.0583(16) 0.0403(14) 0.0114(13) -0.0020(11) -0.0023(12)
C5 0.0332(14) 0.0490(15) 0.0541(16) 0.0103(13) -0.0035(12) 0.0002(12)
C8 0.0360(14) 0.0474(14) 0.0399(14) 0.0022(12) -0.0024(11) -0.0058(12)
C15 0.0355(15) 0.0643(18) 0.0542(17) 0.0150(14) 0.0016(13) -0.0079(13)
C10 0.0447(15) 0.0433(14) 0.0362(13) 0.0002(11) -0.0034(11) -0.0073(12)
C16 0.0431(15) 0.0483(15) 0.0433(15) 0.0119(12) 0.0092(12) -0.0053(12)
C19 0.045(4) 0.080(7) 0.053(6) -0.014(4) 0.003(4) -0.014(4)
C20 0.040(3) 0.078(4) 0.094(5) -0.021(4) 0.012(3) -0.017(3)
C20' 0.096(7) 0.082(6) 0.076(6) -0.016(5) 0.032(6) -0.027(5)
O5 0.039(4) 0.078(6) 0.057(5) 0.013(4) 0.000(3) -0.026(4)
C19' 0.032(4) 0.067(5) 0.063(5) -0.004(4) 0.008(3) -0.010(3)
O5' 0.031(3) 0.080(6) 0.061(5) 0.013(4) 0.005(3) -0.014(3)
O2W 0.083(5) 0.120(8) 0.138(8) -0.008(6) -0.039(5) 0.007(4)
O1W 0.174(4) 0.131(3) 0.108(2) -0.024(2) -0.019(2) 0.039(3)

loop_
_atom_type_symbol
_atom_type_description
_atom_type_scat_dispersion_real
_atom_type_scat_dispersion_imag
_atom_type_scat_source
C C 0.0033 0.0016 'International Tables Vol C Tables 4.2.6.8 and 6.1.1.4'
H H 0.0000 0.0000 'International Tables Vol C Tables 4.2.6.8 and 6.1.1.4'
N N 0.0061 0.0033 'International Tables Vol C Tables 4.2.6.8 and 6.1.1.4'
O O 0.0106 0.0060 'International Tables Vol C Tables 4.2.6.8 and 6.1.1.4'
Zn Zn 0.2839 1.4301 'International Tables Vol C Tables 4.2.6.8 and 6.1.1.4'

loop_
_geom_angle_atom_site_label_1
_geom_angle_atom_site_label_2
_geom_angle_atom_site_label_3
_geom_angle
_geom_angle_site_symmetry_1
_geom_angle_site_symmetry_3
O3 Zn1 O1 103.66(8) 4_575 .
O3 Zn1 N2 134.60(8) 4_575 2_455
O1 Zn1 N2 108.52(8) . 2_455
O3 Zn1 N1 106.53(8) 4_575 .
O1 Zn1 N1 98.10(8) . .
N2 Zn1 N1 99.76(8) 2_455 .
C17 O1 Zn1 116.34(16) . .
C12 C13 C14 120.1(2) . .
C12 C13 C18 120.5(2) . .
C14 C13 C18 119.4(2) . .
C18 O3 Zn1 108.65(16) . 4_676
C9 N2 C8 117.4(2) . .
C9 N2 Zn1 121.53(16) . 2_445
C8 N2 Zn1 117.90(16) . 2_445
C1 N1 C5 117.0(2) . .
C1 N1 Zn1 123.94(16) . .
C5 N1 Zn1 119.07(17) . .
O4 C18 O3 122.3(2) . .
O4 C18 C13 120.8(2) . .
O3 C18 C13 116.9(2) . .
C16 C11 C12 119.7(2) . .
C16 C11 C17 119.4(2) . .
C12 C11 C17 120.9(2) . .
C1 C2 C3 119.4(2) . .
C1 C2 H2 120.3 . .
C3 C2 H2 120.3 . .
C7 C6 C10 116.7(2) . .
C7 C6 C3 121.8(2) . .
C10 C6 C3 121.5(2) . .
C2 C3 C4 117.3(2) . .
C2 C3 C6 122.1(2) . .
C4 C3 C6 120.6(2) . .
O2 C17 O1 123.7(2) . .
O2 C17 C11 120.4(2) . .
O1 C17 C11 115.9(2) . .
N1 C1 C2 123.3(2) . .
N1 C1 H1 118.4 . .
C2 C1 H1 118.4 . .
C13 C12 C11 119.7(2) . .
C13 C12 H12 120.1 . .
C11 C12 H12 120.1 . .
C8 C7 C6 120.0(2) . .
C8 C7 H7 120.0 . .
C6 C7 H7 120.0 . .
C5 C4 C3 119.6(2) . .
C5 C4 H4 120.2 . .
C3 C4 H4 120.2 . .
N2 C9 C10 123.4(2) . .
N2 C9 H9 118.3 . .
C10 C9 H9 118.3 . .
C15 C14 C13 120.0(2) . .
C15 C14 H14 120.0 . .
C13 C14 H14 120.0 . .
N1 C5 C4 123.4(2) . .
N1 C5 H5 118.3 . .
C4 C5 H5 118.3 . .
N2 C8 C7 122.5(2) . .
N2 C8 H8 118.7 . .
C7 C8 H8 118.7 . .
O5' C15 C14 126.4(5) . .
O5' C15 C16 113.0(5) . .
C14 C15 C16 119.8(2) . .
C14 C15 O5 121.5(5) . .
C16 C15 O5 116.5(5) . .
C9 C10 C6 119.6(2) . .
C9 C10 H10 120.2 . .
C6 C10 H10 120.2 . .
C11 C16 C15 120.6(2) . .
C11 C16 H16 119.7 . .
C15 C16 H16 119.7 . .
O5 C19 C20 106.3(8) . .
O5 C19 H19A 110.5 . .
C20 C19 H19A 110.5 . .
O5 C19 H19B 110.5 . .
C20 C19 H19B 110.5 . .
H19A C19 H19B 108.7 . .
C19 C20 H20A 109.5 . .
C19 C20 H20B 109.5 . .
H20A C20 H20B 109.5 . .
C19 C20 H20C 109.5 . .
H20A C20 H20C 109.5 . .
H20B C20 H20C 109.5 . .
C19' C20' H20D 109.5 . .
C19' C20' H20E 109.5 . .
H20D C20' H20E 109.5 . .
C19' C20' H20F 109.5 . .
H20D C20' H20F 109.5 . .
H20E C20' H20F 109.5 . .
C15 O5 C19 118.1(9) . .
O5' C19' C20' 110.5(8) . .
O5' C19' H19C 109.5 . .
C20' C19' H19C 109.5 . .
O5' C19' H19D 109.5 . .
C20' C19' H19D 109.5 . .
H19C C19' H19D 108.1 . .
C15 O5' C19' 118.4(9) . .
H2WA O2W H2WB 109.5 . .
H1WA O1W H1WB 117.6 . .
H2WC O2W' H2WD 117.2 . .

loop_
_geom_bond_atom_site_label_1
_geom_bond_atom_site_label_2
_geom_bond_distance
_geom_bond_site_symmetry_2
Zn1 O3 1.9475(17) 4_575
Zn1 O1 1.9554(18) .
Zn1 N2 2.0396(19) 2_455
Zn1 N1 2.079(2) .
O1 C17 1.275(3) .
C13 C12 1.384(3) .
C13 C14 1.394(4) .
C13 C18 1.498(3) .
O3 C18 1.272(3) .
O3 Zn1 1.9475(17) 4_676
N2 C9 1.336(3) .
N2 C8 1.339(3) .
N2 Zn1 2.0396(19) 2_445
O4 C18 1.239(3) .
N1 C1 1.339(3) .
N1 C5 1.343(3) .
C11 C16 1.383(4) .
C11 C12 1.396(3) .
C11 C17 1.502(3) .
C2 C1 1.385(4) .
C2 C3 1.388(3) .
C2 H2 0.9300 .
C6 C7 1.390(3) .
C6 C10 1.391(3) .
C6 C3 1.487(3) .
C3 C4 1.393(4) .
C17 O2 1.227(3) .
C1 H1 0.9300 .
C12 H12 0.9300 .
C7 C8 1.380(3) .
C7 H7 0.9300 .
C4 C5 1.373(4) .
C4 H4 0.9300 .
C9 C10 1.373(4) .
C9 H9 0.9300 .
C14 C15 1.384(4) .
C14 H14 0.9300 .
C5 H5 0.9300 .
C8 H8 0.9300 .
C15 O5' 1.369(12) .
C15 C16 1.385(4) .
C15 O5 1.412(12) .
C10 H10 0.9300 .
C16 H16 0.9300 .
C19 O5 1.449(12) .
C19 C20 1.495(9) .
C19 H19A 0.9700 .
C19 H19B 0.9700 .
C20 H20A 0.9600 .
C20 H20B 0.9600 .
C20 H20C 0.9600 .
C20' C19' 1.452(9) .
C20' H20D 0.9600 .
C20' H20E 0.9600 .
C20' H20F 0.9600 .
C19' O5' 1.433(12) .
C19' H19C 0.9700 .
C19' H19D 0.9700 .
O2W H2WA 0.8506 .
O2W H2WB 0.8500 .
O1W H1WA 0.9008 .
O1W H1WB 0.8497 .
O2W' H2WC 0.8501 .
O2W' H2WD 0.9587 .
